data_1536571
loop_
_publ_author_name
'Kholodkovskaya, L.N.'
'Tskhelashvili, N.B.'
'Trunov, V.K.'

_publ_section_title
;
 Crystal structure of cesium hydridooxalate and cesium oxalate dihydrate
;
_journal_name_full
;
Journal of Structural Chemistry (USSR) (= Zhurnal Strukturnoi Khimii)
;
_journal_page_first 154
_journal_page_last 157
_journal_volume 31
_journal_year 1990
_chemical_formula_sum 'C2 H4 Cs2 O6'
_chemical_name_systematic 'Cs2 C2 O4 (H2 O)2'
_space_group_IT_number 14
_symmetry_space_group_name_Hall '-P 2ybc'
_symmetry_space_group_name_H-M 'P 1 21/c 1'
_cell_angle_alpha 90
_cell_angle_beta 112.87
_cell_angle_gamma 90
_cell_formula_units_Z 2
_cell_length_a 6.2094
_cell_length_b 11.052
_cell_length_c 6.195
_cell_volume 391.719
_citation_journal_id_ASTM JSTCAM
_cod_data_source_file Kholodkovskaya_JSTCAM_1990_1083.cif
_cod_data_source_block C2H4Cs2O6
_cod_original_cell_volume 391.7192
_cod_database_code 1536571

loop_
_symmetry_equiv_pos_as_xyz
x,y,z
-x,y+1/2,-z+1/2
-x,-y,-z
x,-y-1/2,z-1/2

loop_
_atom_site_label
_atom_site_type_symbol
_atom_site_fract_x
_atom_site_fract_y
_atom_site_fract_z
_atom_site_occupancy
_atom_site_U_iso_or_equiv
O3 O-2 0.3035 0.156 0.038 1 0.0
O1 O-2 0.7246 0.396 0.133 1 0.0
C1 C+3 0.528 0.44 0.076 1 0.0
O2 O-2 0.3653 0.402 0.13 1 0.0
H1 H+1 0.3 0.116 0.89 1 0.0
H2 H+1 0.39 0.21 0.1 1 0.0
Cs1 Cs+1 0.8813 0.1145 0.202 1 0.0
